data_4328593
loop_
_publ_author_name
'Kecai Xiong'
'Feilong Jiang'
'Yanli Gai'
'Youfu Zhou'
'Daqiang Yuan'
'Kongzhao Su'
'Xinyi Wang'
'Maochun Hong'

_publ_section_title
;
 A Series of Octanuclear-Nickel(II) Complexes Supported by
 Thiacalix[4]arenes
;
_journal_name_full 'Inorganic Chemistry'
_journal_page_first 3283
_journal_page_last 3288
_journal_paper_doi 10.1021/ic202737h
_journal_volume 51
_journal_year 2012
_chemical_formula_sum 'C109 H86 N4 Ni8 O21 S8'
_chemical_formula_weight 2513.98
_chemical_name_systematic
; 
 ? 
;
_space_group_IT_number 2
_symmetry_cell_setting triclinic
_symmetry_space_group_name_Hall '-P 1'
_symmetry_space_group_name_H-M 'P -1'
_atom_sites_solution_hydrogens geom
_atom_sites_solution_primary direct
_atom_sites_solution_secondary difmap
_audit_creation_method SHELXL-97
_cell_angle_alpha 69.11(3)
_cell_angle_beta 65.77(3)
_cell_angle_gamma 71.51(3)
_cell_formula_units_Z 1
_cell_length_a 14.219(9)
_cell_length_b 15.205(9)
_cell_length_c 16.206(11)
_cell_measurement_reflns_used 2360
_cell_measurement_temperature 293(2)
_cell_measurement_theta_max 27.4256
_cell_measurement_theta_min 2.2966
_cell_volume 2924(3)
_computing_cell_refinement 'CrystalClear (Rigaku Inc., 2007)'
_computing_data_collection 'CrystalClear (Rigaku Inc., 2007)'
_computing_data_reduction 'CrystalClear (Rigaku Inc., 2007)'
_computing_structure_refinement 'SHELXL-97 (Sheldrick, 1997)'
_computing_structure_solution 'SHELXS-97 (Sheldrick, 1990)'
_diffrn_ambient_temperature 293(2)
_diffrn_detector_area_resol_mean 13.6612
_diffrn_measured_fraction_theta_full 0.991
_diffrn_measured_fraction_theta_max 0.991
_diffrn_measurement_device_type Mercury2
_diffrn_measurement_method CCD_Profile_fitting
_diffrn_radiation_monochromator graphite
_diffrn_radiation_source 'fine-focus sealed tube'
_diffrn_radiation_type MoK\a
_diffrn_radiation_wavelength 0.71073
_diffrn_reflns_av_R_equivalents 0.0361
_diffrn_reflns_av_sigmaI/netI 0.0677
_diffrn_reflns_limit_h_max 18
_diffrn_reflns_limit_h_min -18
_diffrn_reflns_limit_k_max 19
_diffrn_reflns_limit_k_min -19
_diffrn_reflns_limit_l_max 17
_diffrn_reflns_limit_l_min -20
_diffrn_reflns_number 22375
_diffrn_reflns_theta_full 27.36
_diffrn_reflns_theta_max 27.36
_diffrn_reflns_theta_min 2.38
_exptl_absorpt_coefficient_mu 1.466
_exptl_absorpt_correction_T_max 0.7580
_exptl_absorpt_correction_T_min 0.7107
_exptl_absorpt_correction_type multi-scan
_exptl_crystal_colour Green
_exptl_crystal_density_diffrn 1.428
_exptl_crystal_description Prism
_exptl_crystal_F_000 1288
_exptl_crystal_size_max 0.25
_exptl_crystal_size_mid 0.20
_exptl_crystal_size_min 0.20
_refine_diff_density_max 1.081
_refine_diff_density_min -0.658
_refine_diff_density_rms 0.122
_refine_ls_extinction_method none
_refine_ls_goodness_of_fit_ref 1.061
_refine_ls_hydrogen_treatment constr
_refine_ls_matrix_type full
_refine_ls_number_parameters 701
_refine_ls_number_reflns 13134
_refine_ls_number_restraints 41
_refine_ls_restrained_S_all 1.069
_refine_ls_R_factor_all 0.1239
_refine_ls_R_factor_gt 0.0830
_refine_ls_shift/su_max 0.000
_refine_ls_shift/su_mean 0.000
_refine_ls_structure_factor_coef Fsqd
_refine_ls_weighting_details 'calc w=1/[\s^2^(Fo^2^)+(0.1350P)^2^+1.8582P] where P=(Fo^2^+2Fc^2^)/3'
_refine_ls_weighting_scheme calc
_refine_ls_wR_factor_gt 0.2198
_refine_ls_wR_factor_ref 0.2620
_reflns_number_gt 8240
_reflns_number_total 13134
_reflns_threshold_expression >2sigma(I)
_cod_data_source_file ic202737h_si_002_4.cif
_cod_data_source_block complex_4
_cod_database_code 4328593

loop_
_symmetry_equiv_pos_as_xyz
'x, y, z'
'-x, -y, -z'

loop_
_atom_site_label
_atom_site_type_symbol
_atom_site_fract_x
_atom_site_fract_y
_atom_site_fract_z
_atom_site_U_iso_or_equiv
_atom_site_adp_type
_atom_site_occupancy
_atom_site_symmetry_multiplicity
_atom_site_calc_flag
_atom_site_refinement_flags
_atom_site_disorder_assembly
_atom_site_disorder_group
Ni1 Ni 0.00121(6) 0.80504(6) 0.46493(5) 0.0508(2) Uani 1 1 d . . .
Ni2 Ni -0.22910(6) 0.76530(6) 0.56784(5) 0.0524(2) Uani 1 1 d . . .
Ni3 Ni -0.16567(6) 0.55884(6) 0.48357(5) 0.0518(2) Uani 1 1 d . . .
Ni4 Ni 0.09549(6) 0.60158(6) 0.37097(5) 0.0495(2) Uani 1 1 d . . .
S1 S 0.02761(12) 0.95677(12) 0.33964(11) 0.0527(4) Uani 1 1 d . . .
S2 S -0.37122(12) 0.88903(12) 0.51996(11) 0.0557(4) Uani 1 1 d . . .
S3 S -0.25072(13) 0.57342(12) 0.37827(12) 0.0573(4) Uani 1 1 d . . .
S4 S 0.15459(12) 0.63457(11) 0.20591(10) 0.0514(4) Uani 1 1 d . A .
O1 O 0.0718(3) 0.7432(3) 0.3524(3) 0.0502(9) Uani 1 1 d . A .
O2 O -0.1395(3) 0.8425(3) 0.4451(3) 0.0494(9) Uani 1 1 d . . .
O3 O -0.2533(3) 0.6902(3) 0.4957(3) 0.0531(10) Uani 1 1 d . . .
O4 O -0.0495(3) 0.6114(3) 0.3647(3) 0.0488(9) Uani 1 1 d . A .
O5 O 0.0596(4) 0.5755(3) 0.5157(3) 0.0600(11) Uani 1 1 d . . .
O6 O -0.0757(4) 0.6916(3) 0.5610(3) 0.0600(11) Uani 1 1 d . A .
O7 O -0.1086(4) 0.5488(3) 0.5890(3) 0.0590(11) Uani 1 1 d . . .
O8 O -0.0596(4) 0.8763(3) 0.5674(3) 0.0633(12) Uani 1 1 d . . .
O9 O -0.2244(4) 0.8466(4) 0.6414(3) 0.0665(12) Uani 1 1 d . . .
O10 O 0.2520(9) 0.6184(9) 0.3408(8) 0.091(3) Uani 0.50 1 d PD A 1
O11 O 0.3083(9) 0.4801(10) 0.4171(9) 0.095(4) Uani 0.50 1 d PD . 1
O12 O 0.2493(7) 0.5429(6) 0.3910(5) 0.0389(17) Uani 0.50 1 d PU . 2
N1 N 0.1441(5) 0.7555(6) 0.4889(5) 0.0809(19) Uani 1 1 d . . .
N2 N -0.3131(6) 0.6765(6) 0.6909(4) 0.088(2) Uani 1 1 d . . .
C1 C 0.0912(4) 0.8008(4) 0.2662(4) 0.0472(13) Uani 1 1 d . . .
C2 C 0.1331(5) 0.7607(4) 0.1880(4) 0.0500(13) Uani 1 1 d . A .
C3 C 0.1547(5) 0.8208(5) 0.0965(4) 0.0570(15) Uani 1 1 d . . .
H3 H 0.1830 0.7930 0.0466 0.068 Uiso 1 1 calc R A .
C4 C 0.1356(5) 0.9191(5) 0.0775(4) 0.0580(15) Uani 1 1 d . A .
C5 C 0.1567(6) 0.9826(5) -0.0207(5) 0.0627(17) Uani 1 1 d . . .
C6 C 0.2290(9) 0.9450(8) -0.0953(8) 0.114(3) Uani 1 1 d U A .
H6 H 0.2674 0.8825 -0.0839 0.137 Uiso 1 1 calc R . .
C7 C 0.2438(11) 1.0026(9) -0.1885(9) 0.124(4) Uani 1 1 d U . .
H7 H 0.2919 0.9775 -0.2382 0.149 Uiso 1 1 calc R A .
C8 C 0.1900(8) 1.0916(8) -0.2055(6) 0.100(3) Uani 1 1 d . A .
H8 H 0.2002 1.1289 -0.2669 0.120 Uiso 1 1 calc R . .
C9 C 0.1233(10) 1.1266(7) -0.1366(7) 0.113(4) Uani 1 1 d . . .
H9 H 0.0861 1.1896 -0.1492 0.136 Uiso 1 1 calc R A .
C10 C 0.1057(9) 1.0727(7) -0.0443(6) 0.111(4) Uani 1 1 d . A .
H10 H 0.0563 1.1006 0.0031 0.134 Uiso 1 1 calc R . .
C11 C 0.0952(5) 0.9586(5) 0.1540(4) 0.0571(15) Uani 1 1 d . . .
H11 H 0.0822 1.0249 0.1434 0.068 Uiso 1 1 calc R A .
C12 C 0.0739(4) 0.9009(4) 0.2456(4) 0.0489(13) Uani 1 1 d . A .
C13 C -0.1769(5) 0.9345(4) 0.4156(4) 0.0488(13) Uani 1 1 d . . .
C14 C -0.1094(5) 1.0003(4) 0.3584(4) 0.0517(14) Uani 1 1 d . . .
C15 C -0.1500(5) 1.0965(5) 0.3260(5) 0.0619(16) Uani 1 1 d . . .
H15 H -0.1043 1.1379 0.2854 0.074 Uiso 1 1 calc R . .
C16 C -0.2597(6) 1.1330(5) 0.3536(5) 0.0666(18) Uani 1 1 d . . .
C17 C -0.3033(7) 1.2392(6) 0.3220(7) 0.084(2) Uani 1 1 d . . .
C18 C -0.2647(9) 1.2927(8) 0.2365(9) 0.123(4) Uani 1 1 d . . .
H18 H -0.2092 1.2647 0.1919 0.148 Uiso 1 1 calc R . .
C19 C -0.3073(12) 1.3929(9) 0.2116(12) 0.156(6) Uani 1 1 d . . .
H19 H -0.2809 1.4295 0.1506 0.187 Uiso 1 1 calc R . .
C20 C -0.3835(12) 1.4336(9) 0.2747(14) 0.159(7) Uani 1 1 d . . .
H20 H -0.4104 1.4993 0.2590 0.191 Uiso 1 1 calc R . .
C21 C -0.4231(10) 1.3786(8) 0.3637(13) 0.149(6) Uani 1 1 d . . .
H21 H -0.4770 1.4077 0.4084 0.179 Uiso 1 1 calc R . .
C22 C -0.3861(6) 1.2840(6) 0.3881(8) 0.093(3) Uani 1 1 d . . .
H22 H -0.4151 1.2479 0.4489 0.112 Uiso 1 1 calc R . .
C23 C -0.3270(5) 1.0689(5) 0.4098(5) 0.0619(16) Uani 1 1 d . . .
H23 H -0.3994 1.0912 0.4270 0.074 Uiso 1 1 calc R . .
C24 C -0.2861(5) 0.9708(5) 0.4409(4) 0.0539(14) Uani 1 1 d . . .
C25 C -0.3155(4) 0.7358(5) 0.4443(4) 0.0535(15) Uani 1 1 d . . .
C26 C -0.3746(5) 0.8289(5) 0.4451(4) 0.0534(14) Uani 1 1 d . . .
C27 C -0.4390(5) 0.8748(6) 0.3891(5) 0.0653(17) Uani 1 1 d . . .
H27 H -0.4777 0.9366 0.3911 0.078 Uiso 1 1 calc R . .
C28 C -0.4470(6) 0.8307(6) 0.3300(5) 0.072(2) Uani 1 1 d . . .
C29 C -0.5159(9) 0.8814(9) 0.2723(7) 0.124(5) Uani 1 1 d D . .
C30 C -0.5564(9) 0.9736(9) 0.2526(7) 0.127(4) Uani 1 1 d D . .
H30 H -0.5378 1.0091 0.2779 0.153 Uiso 1 1 calc R . .
C31 C -0.6206(10) 1.0259(11) 0.2020(9) 0.152(5) Uani 1 1 d D . .
H31 H -0.6429 1.0922 0.1923 0.182 Uiso 1 1 calc R . .
C32 C -0.6504(15) 0.9743(15) 0.1660(13) 0.177(7) Uani 1 1 d DU . .
H32 H -0.6830 1.0072 0.1211 0.212 Uiso 1 1 calc R . .
C33 C -0.6328(13) 0.8711(16) 0.1951(12) 0.184(7) Uani 1 1 d D . .
H33 H -0.6621 0.8379 0.1765 0.221 Uiso 1 1 calc R . .
C34 C -0.5669(12) 0.8190(12) 0.2555(11) 0.166(6) Uani 1 1 d D . .
H34 H -0.5576 0.7529 0.2811 0.200 Uiso 1 1 calc R . .
C35 C -0.3900(5) 0.7386(6) 0.3302(5) 0.0684(19) Uani 1 1 d . . .
H35 H -0.3947 0.7070 0.2928 0.082 Uiso 1 1 calc R . .
C36 C -0.3255(4) 0.6914(5) 0.3853(4) 0.0525(14) Uani 1 1 d . . .
C37 C -0.0514(5) 0.6113(4) 0.2837(4) 0.0462(13) Uani 1 1 d . . .
C38 C -0.1414(5) 0.5994(4) 0.2751(4) 0.0508(13) Uani 1 1 d . A .
C39 C -0.1457(6) 0.6097(5) 0.1867(5) 0.0649(17) Uani 1 1 d . . .
H39 H -0.2070 0.6043 0.1829 0.078 Uiso 1 1 calc R A .
C40 C -0.0601(6) 0.6280(5) 0.1047(5) 0.0651(18) Uani 1 1 d . A .
C41 C -0.0659(7) 0.6491(7) 0.0080(5) 0.082(2) Uani 1 1 d . . .
C42 C -0.1542(13) 0.7163(11) -0.0122(11) 0.157(5) Uani 1 1 d U A .
H42 H -0.2103 0.7421 0.0336 0.189 Uiso 1 1 calc R . .
C43 C -0.1524(15) 0.7433(13) -0.1107(13) 0.178(6) Uani 1 1 d U . .
H43 H -0.2027 0.7936 -0.1304 0.213 Uiso 1 1 calc R A .
C44 C -0.0795(12) 0.6955(12) -0.1689(9) 0.158(6) Uani 1 1 d . A .
H44 H -0.0891 0.6984 -0.2233 0.190 Uiso 1 1 calc R . .
C45 C 0.0072(10) 0.6433(9) -0.1521(6) 0.112(4) Uani 1 1 d . . .
H45 H 0.0653 0.6240 -0.2006 0.135 Uiso 1 1 calc R A .
C46 C 0.0133(7) 0.6166(8) -0.0632(6) 0.092(3) Uani 1 1 d . A .
H46 H 0.0734 0.5751 -0.0520 0.111 Uiso 1 1 calc R . .
C47 C 0.0314(6) 0.6311(5) 0.1139(4) 0.0625(17) Uani 1 1 d . . .
H47 H 0.0911 0.6387 0.0609 0.075 Uiso 1 1 calc R A .
C48 C 0.0362(5) 0.6232(4) 0.2004(4) 0.0495(13) Uani 1 1 d . A .
C49 C -0.0407(6) 0.6027(4) 0.5631(6) 0.069(2) Uani 1 1 d . . .
C50 C -0.1486(6) 0.8845(6) 0.6263(5) 0.0651(17) Uani 1 1 d . . .
H50 H -0.1623 0.9234 0.6647 0.078 Uiso 1 1 calc R . .
C51 C -0.4269(9) 0.7115(11) 0.7202(8) 0.158(6) Uani 1 1 d . . .
H51A H -0.4609 0.6627 0.7704 0.236 Uiso 1 1 calc R . .
H51B H -0.4506 0.7268 0.6682 0.236 Uiso 1 1 calc R . .
H51C H -0.4440 0.7681 0.7411 0.236 Uiso 1 1 calc R . .
C52 C -0.2740(9) 0.6454(8) 0.7692(6) 0.115(4) Uani 1 1 d . . .
H52A H -0.2699 0.7006 0.7823 0.172 Uiso 1 1 calc R . .
H52B H -0.2053 0.6052 0.7532 0.172 Uiso 1 1 calc R . .
H52C H -0.3211 0.6099 0.8236 0.172 Uiso 1 1 calc R . .
C53 C 0.2103(9) 0.8250(10) 0.4461(8) 0.144(6) Uani 1 1 d . . .
H53A H 0.1868 0.8694 0.4837 0.216 Uiso 1 1 calc R . .
H53B H 0.2067 0.8593 0.3846 0.216 Uiso 1 1 calc R . .
H53C H 0.2816 0.7929 0.4413 0.216 Uiso 1 1 calc R . .
C54 C 0.1330(7) 0.7089(7) 0.5898(6) 0.094(3) Uani 1 1 d . . .
H54A H 0.2012 0.6886 0.5965 0.141 Uiso 1 1 calc R . .
H54B H 0.1012 0.6541 0.6114 0.141 Uiso 1 1 calc R . .
H54C H 0.0894 0.7540 0.6262 0.141 Uiso 1 1 calc R . .
C55 C 0.3147(11) 0.5555(8) 0.3646(8) 0.051(3) Uani 0.50 1 d PD A 1
H1 H 0.1667 0.7081 0.4552 0.08(2) Uiso 1 1 d R . .
H2 H -0.2858 0.6189 0.6810 0.25(9) Uiso 1 1 d R . .

loop_
_atom_site_aniso_label
_atom_site_aniso_U_11
_atom_site_aniso_U_22
_atom_site_aniso_U_33
_atom_site_aniso_U_23
_atom_site_aniso_U_13
_atom_site_aniso_U_12
Ni1 0.0539(5) 0.0585(5) 0.0460(4) -0.0137(3) -0.0222(3) -0.0118(4)
Ni2 0.0574(5) 0.0582(5) 0.0419(4) -0.0118(3) -0.0132(3) -0.0181(4)
Ni3 0.0631(5) 0.0507(4) 0.0415(4) -0.0044(3) -0.0204(3) -0.0162(4)
Ni4 0.0549(5) 0.0518(4) 0.0411(4) -0.0049(3) -0.0235(3) -0.0079(3)
S1 0.0501(8) 0.0585(9) 0.0532(9) -0.0162(7) -0.0151(6) -0.0171(7)
S2 0.0446(8) 0.0641(10) 0.0575(9) -0.0204(7) -0.0104(6) -0.0137(7)
S3 0.0581(9) 0.0617(10) 0.0595(9) -0.0180(8) -0.0212(7) -0.0172(7)
S4 0.0531(8) 0.0553(9) 0.0435(8) -0.0110(6) -0.0146(6) -0.0123(7)
O1 0.054(2) 0.056(2) 0.037(2) -0.0080(17) -0.0158(16) -0.0113(19)
O2 0.046(2) 0.055(2) 0.046(2) -0.0107(18) -0.0148(16) -0.0129(18)
O3 0.052(2) 0.058(2) 0.057(2) -0.017(2) -0.0244(18) -0.0105(19)
O4 0.051(2) 0.058(2) 0.0357(19) -0.0035(17) -0.0188(16) -0.0133(18)
O5 0.083(3) 0.054(2) 0.042(2) -0.0031(19) -0.030(2) -0.009(2)
O6 0.075(3) 0.057(3) 0.048(2) -0.010(2) -0.026(2) -0.012(2)
O7 0.084(3) 0.049(2) 0.040(2) -0.0014(18) -0.030(2) -0.006(2)
O8 0.063(3) 0.074(3) 0.064(3) -0.030(2) -0.019(2) -0.017(2)
O9 0.073(3) 0.078(3) 0.055(3) -0.026(2) -0.016(2) -0.022(3)
O10 0.073(7) 0.109(10) 0.085(8) -0.022(7) -0.015(6) -0.027(7)
O11 0.064(7) 0.126(11) 0.106(9) -0.058(9) 0.003(6) -0.043(7)
O12 0.056(4) 0.030(3) 0.032(3) 0.006(2) -0.032(3) -0.002(3)
N1 0.067(4) 0.120(6) 0.070(4) -0.033(4) -0.041(3) -0.004(4)
N2 0.106(5) 0.105(6) 0.049(3) -0.015(3) -0.005(3) -0.051(4)
C1 0.042(3) 0.061(4) 0.039(3) -0.001(3) -0.016(2) -0.021(3)
C2 0.053(3) 0.055(3) 0.041(3) -0.010(3) -0.014(2) -0.015(3)
C3 0.067(4) 0.067(4) 0.041(3) -0.013(3) -0.019(3) -0.020(3)
C4 0.063(4) 0.066(4) 0.044(3) -0.008(3) -0.015(3) -0.022(3)
C5 0.066(4) 0.059(4) 0.048(4) 0.000(3) -0.012(3) -0.019(3)
C6 0.130(5) 0.102(5) 0.097(5) -0.025(4) -0.028(4) -0.022(4)
C7 0.142(6) 0.118(5) 0.106(5) -0.031(4) -0.037(4) -0.023(4)
C8 0.101(7) 0.121(8) 0.053(5) -0.002(5) -0.027(5) -0.015(6)
C9 0.149(10) 0.083(6) 0.079(7) 0.019(5) -0.047(7) -0.021(6)
C10 0.146(10) 0.085(6) 0.065(5) -0.008(5) -0.009(5) -0.023(6)
C11 0.054(4) 0.060(4) 0.053(4) -0.006(3) -0.016(3) -0.018(3)
C12 0.046(3) 0.054(3) 0.050(3) -0.009(3) -0.017(2) -0.018(3)
C13 0.055(3) 0.046(3) 0.047(3) -0.013(3) -0.021(2) -0.007(3)
C14 0.054(3) 0.056(4) 0.046(3) -0.007(3) -0.017(3) -0.022(3)
C15 0.067(4) 0.051(4) 0.072(4) -0.010(3) -0.028(3) -0.019(3)
C16 0.058(4) 0.060(4) 0.083(5) -0.021(4) -0.026(3) -0.008(3)
C17 0.073(5) 0.068(5) 0.110(7) 0.000(5) -0.048(5) -0.015(4)
C18 0.105(8) 0.091(7) 0.135(10) 0.023(7) -0.042(7) -0.027(6)
C19 0.122(10) 0.088(8) 0.201(15) 0.051(9) -0.065(10) -0.035(8)
C20 0.108(10) 0.068(7) 0.26(2) -0.003(10) -0.069(11) -0.007(7)
C21 0.103(8) 0.065(6) 0.270(19) -0.035(9) -0.067(10) -0.007(6)
C22 0.060(5) 0.070(5) 0.157(9) -0.038(6) -0.052(5) 0.010(4)
C23 0.056(4) 0.052(4) 0.072(4) -0.012(3) -0.024(3) -0.005(3)
C24 0.046(3) 0.063(4) 0.055(4) -0.015(3) -0.019(3) -0.012(3)
C25 0.039(3) 0.075(4) 0.046(3) -0.016(3) -0.009(2) -0.017(3)
C26 0.046(3) 0.059(4) 0.058(4) -0.020(3) -0.013(3) -0.015(3)
C27 0.055(4) 0.075(5) 0.062(4) -0.023(3) -0.020(3) -0.003(3)
C28 0.058(4) 0.098(6) 0.070(4) -0.035(4) -0.033(3) 0.005(4)
C29 0.139(9) 0.138(9) 0.121(8) -0.076(7) -0.097(8) 0.058(8)
C30 0.149(10) 0.113(8) 0.138(10) -0.041(7) -0.099(9) 0.028(8)
C31 0.155(12) 0.146(11) 0.167(13) -0.033(10) -0.113(11) 0.023(9)
C32 0.178(8) 0.180(8) 0.174(8) -0.041(5) -0.072(5) -0.026(5)
C33 0.169(14) 0.25(2) 0.203(17) -0.084(16) -0.114(13) -0.039(14)
C34 0.166(13) 0.195(15) 0.207(15) -0.110(13) -0.115(12) 0.011(11)
C35 0.058(4) 0.092(5) 0.071(4) -0.037(4) -0.028(3) -0.008(4)
C36 0.042(3) 0.065(4) 0.057(4) -0.022(3) -0.016(2) -0.012(3)
C37 0.059(3) 0.048(3) 0.033(3) -0.006(2) -0.022(2) -0.009(3)
C38 0.056(3) 0.052(3) 0.050(3) -0.016(3) -0.027(3) -0.004(3)
C39 0.065(4) 0.083(5) 0.059(4) -0.024(4) -0.032(3) -0.009(4)
C40 0.078(5) 0.074(5) 0.054(4) -0.023(3) -0.033(3) -0.007(4)
C41 0.088(6) 0.107(6) 0.061(5) -0.029(4) -0.042(4) 0.001(5)
C42 0.165(7) 0.172(7) 0.140(6) -0.041(5) -0.066(5) -0.020(5)
C43 0.182(8) 0.189(8) 0.167(7) -0.042(5) -0.077(5) -0.024(5)
C44 0.158(12) 0.230(16) 0.102(9) -0.074(10) -0.088(9) 0.036(11)
C45 0.134(9) 0.154(10) 0.054(5) -0.019(6) -0.029(5) -0.051(8)
C46 0.089(6) 0.128(8) 0.063(5) -0.029(5) -0.035(4) -0.009(5)
C47 0.070(4) 0.079(5) 0.044(3) -0.021(3) -0.019(3) -0.015(3)
C48 0.060(4) 0.047(3) 0.043(3) -0.005(2) -0.024(3) -0.010(3)
C49 0.063(4) 0.036(3) 0.094(5) -0.016(3) -0.012(4) -0.013(3)
C50 0.065(4) 0.078(5) 0.064(4) -0.032(4) -0.021(3) -0.015(4)
C51 0.098(8) 0.234(16) 0.100(8) 0.014(9) -0.003(6) -0.088(10)
C52 0.143(9) 0.134(9) 0.052(5) 0.013(5) -0.035(5) -0.049(7)
C53 0.101(7) 0.210(14) 0.116(8) 0.046(8) -0.065(6) -0.090(9)
C54 0.101(6) 0.122(7) 0.083(6) -0.022(5) -0.065(5) -0.014(6)
C55 0.064(9) 0.039(7) 0.038(6) 0.002(5) -0.034(6) 0.014(6)

loop_
_atom_type_symbol
_atom_type_description
_atom_type_scat_dispersion_real
_atom_type_scat_dispersion_imag
_atom_type_scat_source
C C 0.0033 0.0016 'International Tables Vol C Tables 4.2.6.8 and 6.1.1.4'
H H 0.0000 0.0000 'International Tables Vol C Tables 4.2.6.8 and 6.1.1.4'
N N 0.0061 0.0033 'International Tables Vol C Tables 4.2.6.8 and 6.1.1.4'
O O 0.0106 0.0060 'International Tables Vol C Tables 4.2.6.8 and 6.1.1.4'
S S 0.1246 0.1234 'International Tables Vol C Tables 4.2.6.8 and 6.1.1.4'
Ni Ni 0.3393 1.1124 'International Tables Vol C Tables 4.2.6.8 and 6.1.1.4'

loop_
_geom_angle_atom_site_label_1
_geom_angle_atom_site_label_2
_geom_angle_atom_site_label_3
_geom_angle
_geom_angle_site_symmetry_1
_geom_angle_site_symmetry_3
O2 Ni1 O8 90.91(18) . .
O2 Ni1 N1 175.5(3) . .
O8 Ni1 N1 91.0(2) . .
O2 Ni1 O1 91.06(16) . .
O8 Ni1 O1 174.29(18) . .
N1 Ni1 O1 87.5(2) . .
O2 Ni1 O6 76.77(18) . .
O8 Ni1 O6 89.46(19) . .
N1 Ni1 O6 99.2(3) . .
O1 Ni1 O6 96.21(17) . .
O2 Ni1 S1 81.31(12) . .
O8 Ni1 S1 91.60(15) . .
N1 Ni1 S1 102.7(2) . .
O1 Ni1 S1 83.40(13) . .
O6 Ni1 S1 158.07(14) . .
O9 Ni2 O2 91.63(19) . .
O9 Ni2 O3 172.95(19) . .
O2 Ni2 O3 90.75(17) . .
O9 Ni2 O6 90.02(19) . .
O2 Ni2 O6 77.08(17) . .
O3 Ni2 O6 96.99(18) . .
O9 Ni2 N2 91.2(3) . .
O2 Ni2 N2 175.6(3) . .
O3 Ni2 N2 86.8(3) . .
O6 Ni2 N2 99.6(3) . .
O9 Ni2 S2 90.45(16) . .
O2 Ni2 S2 81.18(13) . .
O3 Ni2 S2 83.35(13) . .
O6 Ni2 S2 158.25(13) . .
N2 Ni2 S2 102.1(3) . .
O3 Ni3 O4 94.28(17) . .
O3 Ni3 O11 80.1(4) . 2_566
O4 Ni3 O11 165.3(4) . 2_566
O3 Ni3 O7 90.14(17) . .
O4 Ni3 O7 101.16(18) . .
O11 Ni3 O7 92.5(4) 2_566 .
O3 Ni3 O5 169.83(17) . 2_566
O4 Ni3 O5 85.10(17) . 2_566
O11 Ni3 O5 102.8(4) 2_566 2_566
O7 Ni3 O5 80.04(17) . 2_566
O3 Ni3 O12 104.9(3) . 2_566
O4 Ni3 O12 160.4(3) . 2_566
O11 Ni3 O12 30.4(4) 2_566 2_566
O7 Ni3 O12 75.2(2) . 2_566
O5 Ni3 O12 75.3(3) 2_566 2_566
O3 Ni3 S3 85.98(13) . .
O4 Ni3 S3 84.85(13) . .
O11 Ni3 S3 81.2(4) 2_566 .
O7 Ni3 S3 173.09(14) . .
O5 Ni3 S3 104.06(13) 2_566 .
O12 Ni3 S3 100.3(2) 2_566 .
O3 Ni3 Ni4 127.84(13) . 2_566
O4 Ni3 Ni4 116.48(12) . 2_566
O11 Ni3 Ni4 77.1(4) 2_566 2_566
O7 Ni3 Ni4 45.38(12) . 2_566
O5 Ni3 Ni4 45.04(11) 2_566 2_566
O12 Ni3 Ni4 47.5(2) 2_566 2_566
S3 Ni3 Ni4 134.64(6) . 2_566
O1 Ni4 O4 92.82(17) . .
O1 Ni4 O5 91.53(17) . .
O4 Ni4 O5 101.13(17) . .
O1 Ni4 O7 171.82(16) . 2_566
O4 Ni4 O7 86.38(18) . 2_566
O5 Ni4 O7 80.66(17) . 2_566
O1 Ni4 O10 78.9(4) . .
O4 Ni4 O10 164.5(3) . .
O5 Ni4 O10 92.3(4) . .
O7 Ni4 O10 103.7(4) 2_566 .
O1 Ni4 O12 105.0(2) . .
O4 Ni4 O12 162.0(2) . .
O5 Ni4 O12 76.0(2) . .
O7 Ni4 O12 75.6(3) 2_566 .
O10 Ni4 O12 30.6(4) . .
O1 Ni4 S4 86.59(12) . .
O4 Ni4 S4 85.34(12) . .
O5 Ni4 S4 173.35(14) . .
O7 Ni4 S4 101.44(12) 2_566 .
O10 Ni4 S4 81.1(3) . .
O12 Ni4 S4 98.3(2) . .
O1 Ni4 Ni3 129.01(12) . 2_566
O4 Ni4 Ni3 117.72(11) . 2_566
O5 Ni4 Ni3 45.63(13) . 2_566
O7 Ni4 Ni3 45.54(12) 2_566 2_566
O10 Ni4 Ni3 77.4(3) . 2_566
O12 Ni4 Ni3 47.9(2) . 2_566
S4 Ni4 Ni3 132.34(6) . 2_566
C14 S1 C12 104.4(3) . .
C14 S1 Ni1 93.5(2) . .
C12 S1 Ni1 94.4(2) . .
C26 S2 C24 102.9(3) . .
C26 S2 Ni2 94.4(2) . .
C24 S2 Ni2 93.7(2) . .
C38 S3 C36 101.5(3) . .
C38 S3 Ni3 95.3(2) . .
C36 S3 Ni3 94.5(2) . .
C2 S4 C48 101.5(3) . .
C2 S4 Ni4 94.06(19) . .
C48 S4 Ni4 95.30(19) . .
C1 O1 Ni4 119.4(4) . .
C1 O1 Ni1 118.4(4) . .
Ni4 O1 Ni1 121.87(19) . .
C13 O2 Ni1 117.7(4) . .
C13 O2 Ni2 118.4(4) . .
Ni1 O2 Ni2 101.58(18) . .
C25 O3 Ni3 119.0(4) . .
C25 O3 Ni2 118.6(4) . .
Ni3 O3 Ni2 121.4(2) . .
C37 O4 Ni3 117.0(4) . .
C37 O4 Ni4 116.8(3) . .
Ni3 O4 Ni4 119.84(18) . .
C49 O5 Ni4 115.2(5) . .
C49 O5 Ni3 134.2(4) . 2_566
Ni4 O5 Ni3 89.33(17) . 2_566
C49 O6 Ni2 125.0(5) . .
C49 O6 Ni1 125.5(4) . .
Ni2 O6 Ni1 97.01(19) . .
C49 O7 Ni4 132.6(4) . 2_566
C49 O7 Ni3 114.9(4) . .
Ni4 O7 Ni3 89.08(18) 2_566 .
C50 O8 Ni1 128.9(5) . .
C50 O9 Ni2 127.7(4) . .
C55 O10 Ni4 122.1(12) . .
C55 O11 Ni3 124.3(12) . 2_566
Ni4 O12 Ni3 84.6(3) . 2_566
C53 N1 C54 112.8(7) . .
C53 N1 Ni1 113.9(6) . .
C54 N1 Ni1 113.4(5) . .
C53 N1 H1 112.2 . .
C54 N1 H1 110.5 . .
Ni1 N1 H1 92.5 . .
C52 N2 C51 111.7(8) . .
C52 N2 Ni2 115.9(6) . .
C51 N2 Ni2 114.1(7) . .
C52 N2 H2 89.5 . .
C51 N2 H2 120.4 . .
Ni2 N2 H2 103.0 . .
O1 C1 C12 124.0(5) . .
O1 C1 C2 119.6(5) . .
C12 C1 C2 116.3(5) . .
C3 C2 C1 120.2(6) . .
C3 C2 S4 119.5(5) . .
C1 C2 S4 120.3(4) . .
C4 C3 C2 122.7(6) . .
C4 C3 H3 118.6 . .
C2 C3 H3 118.6 . .
C3 C4 C11 117.2(6) . .
C3 C4 C5 122.1(6) . .
C11 C4 C5 120.7(6) . .
C10 C5 C6 115.5(8) . .
C10 C5 C4 124.8(7) . .
C6 C5 C4 119.5(7) . .
C5 C6 C7 119.7(10) . .
C5 C6 H6 120.1 . .
C7 C6 H6 120.1 . .
C8 C7 C6 120.7(11) . .
C8 C7 H7 119.7 . .
C6 C7 H7 119.7 . .
C9 C8 C7 119.8(10) . .
C9 C8 H8 120.1 . .
C7 C8 H8 120.1 . .
C8 C9 C10 121.5(10) . .
C8 C9 H9 119.2 . .
C10 C9 H9 119.2 . .
C5 C10 C9 122.8(9) . .
C5 C10 H10 118.6 . .
C9 C10 H10 118.6 . .
C12 C11 C4 121.5(6) . .
C12 C11 H11 119.3 . .
C4 C11 H11 119.3 . .
C11 C12 C1 122.0(6) . .
C11 C12 S1 118.8(5) . .
C1 C12 S1 119.2(4) . .
O2 C13 C24 120.8(5) . .
O2 C13 C14 121.4(5) . .
C24 C13 C14 117.8(6) . .
C15 C14 C13 120.7(6) . .
C15 C14 S1 121.6(5) . .
C13 C14 S1 117.4(5) . .
C14 C15 C16 121.2(6) . .
C14 C15 H15 119.4 . .
C16 C15 H15 119.4 . .
C23 C16 C15 118.5(6) . .
C23 C16 C17 120.7(6) . .
C15 C16 C17 120.9(7) . .
C18 C17 C22 118.2(9) . .
C18 C17 C16 123.3(10) . .
C22 C17 C16 118.4(8) . .
C17 C18 C19 120.7(13) . .
C17 C18 H18 119.7 . .
C19 C18 H18 119.7 . .
C20 C19 C18 120.1(13) . .
C20 C19 H19 119.9 . .
C18 C19 H19 119.9 . .
C19 C20 C21 119.4(12) . .
C19 C20 H20 120.3 . .
C21 C20 H20 120.3 . .
C22 C21 C20 121.6(14) . .
C22 C21 H21 119.2 . .
C20 C21 H21 119.2 . .
C21 C22 C17 120.0(12) . .
C21 C22 H22 120.0 . .
C17 C22 H22 120.0 . .
C16 C23 C24 120.5(6) . .
C16 C23 H23 119.8 . .
C24 C23 H23 119.8 . .
C23 C24 C13 121.3(6) . .
C23 C24 S2 121.0(5) . .
C13 C24 S2 117.6(5) . .
O3 C25 C26 122.6(6) . .
O3 C25 C36 121.0(6) . .
C26 C25 C36 116.4(6) . .
C25 C26 C27 120.7(6) . .
C25 C26 S2 119.9(5) . .
C27 C26 S2 119.4(5) . .
C26 C27 C28 122.2(7) . .
C26 C27 H27 118.9 . .
C28 C27 H27 118.9 . .
C35 C28 C27 117.1(6) . .
C35 C28 C29 122.3(7) . .
C27 C28 C29 120.6(8) . .
C30 C29 C28 126.8(11) . .
C30 C29 C34 115.2(10) . .
C28 C29 C34 116.1(11) . .
C29 C30 C31 131.1(13) . .
C29 C30 H30 114.5 . .
C31 C30 H30 114.5 . .
C30 C31 C32 115.1(16) . .
C30 C31 H31 122.4 . .
C32 C31 H31 122.4 . .
C31 C32 C33 122.3(18) . .
C31 C32 H32 118.9 . .
C33 C32 H32 118.9 . .
C32 C33 C34 118.3(16) . .
C32 C33 H33 120.8 . .
C34 C33 H33 120.8 . .
C33 C34 C29 115.0(15) . .
C33 C34 H34 122.5 . .
C29 C34 H34 122.5 . .
C28 C35 C36 121.7(7) . .
C28 C35 H35 119.2 . .
C36 C35 H35 119.2 . .
C35 C36 C25 121.8(6) . .
C35 C36 S3 118.7(5) . .
C25 C36 S3 119.4(5) . .
O4 C37 C38 122.1(5) . .
O4 C37 C48 122.1(5) . .
C38 C37 C48 115.8(5) . .
C39 C38 C37 121.1(6) . .
C39 C38 S3 120.4(5) . .
C37 C38 S3 118.5(4) . .
C40 C39 C38 121.6(6) . .
C40 C39 H39 119.2 . .
C38 C39 H39 119.2 . .
C47 C40 C39 117.4(6) . .
C47 C40 C41 119.9(7) . .
C39 C40 C41 122.7(7) . .
C46 C41 C42 117.9(9) . .
C46 C41 C40 123.8(7) . .
C42 C41 C40 117.8(9) . .
C41 C42 C43 116.5(14) . .
C41 C42 H42 121.7 . .
C43 C42 H42 121.7 . .
C44 C43 C42 119.2(16) . .
C44 C43 H43 120.4 . .
C42 C43 H43 120.4 . .
C43 C44 C45 121.2(13) . .
C43 C44 H44 119.4 . .
C45 C44 H44 119.4 . .
C44 C45 C46 120.9(11) . .
C44 C45 H45 119.5 . .
C46 C45 H45 119.5 . .
C41 C46 C45 121.7(9) . .
C41 C46 H46 119.1 . .
C45 C46 H46 119.1 . .
C40 C47 C48 121.7(6) . .
C40 C47 H47 119.2 . .
C48 C47 H47 119.2 . .
C47 C48 C37 122.1(6) . .
C47 C48 S4 119.2(5) . .
C37 C48 S4 118.6(4) . .
O6 C49 O7 118.2(6) . .
O6 C49 O5 118.0(6) . .
O7 C49 O5 121.0(6) . .
O8 C50 O9 128.5(7) . .
O8 C50 H50 115.8 . .
O9 C50 H50 115.8 . .
N2 C51 H51A 109.5 . .
N2 C51 H51B 109.5 . .
H51A C51 H51B 109.5 . .
N2 C51 H51C 109.5 . .
H51A C51 H51C 109.5 . .
H51B C51 H51C 109.5 . .
N2 C52 H52A 109.5 . .
N2 C52 H52B 109.5 . .
H52A C52 H52B 109.5 . .
N2 C52 H52C 109.5 . .
H52A C52 H52C 109.5 . .
H52B C52 H52C 109.5 . .
N1 C53 H53A 109.5 . .
N1 C53 H53B 109.5 . .
H53A C53 H53B 109.5 . .
N1 C53 H53C 109.5 . .
H53A C53 H53C 109.5 . .
H53B C53 H53C 109.5 . .
N1 C54 H54A 109.5 . .
N1 C54 H54B 109.5 . .
H54A C54 H54B 109.5 . .
N1 C54 H54C 109.5 . .
H54A C54 H54C 109.5 . .
H54B C54 H54C 109.5 . .
O10 C55 O11 131.7(17) . .

loop_
_geom_bond_atom_site_label_1
_geom_bond_atom_site_label_2
_geom_bond_distance
_geom_bond_site_symmetry_2
Ni1 O2 2.026(4) .
Ni1 O8 2.047(5) .
Ni1 N1 2.077(6) .
Ni1 O1 2.083(4) .
Ni1 O6 2.116(5) .
Ni1 S1 2.484(2) .
Ni2 O9 2.030(5) .
Ni2 O2 2.040(4) .
Ni2 O3 2.079(4) .
Ni2 O6 2.090(5) .
Ni2 N2 2.091(6) .
Ni2 S2 2.462(2) .
Ni3 O3 2.020(4) .
Ni3 O4 2.051(4) .
Ni3 O11 2.111(10) 2_566
Ni3 O7 2.116(4) .
Ni3 O5 2.119(5) 2_566
Ni3 O12 2.209(8) 2_566
Ni3 S3 2.383(2) .
Ni3 Ni4 2.9645(19) 2_566
Ni4 O1 2.000(4) .
Ni4 O4 2.061(4) .
Ni4 O5 2.098(4) .
Ni4 O7 2.110(4) 2_566
Ni4 O10 2.154(12) .
Ni4 O12 2.196(8) .
Ni4 S4 2.362(2) .
Ni4 Ni3 2.9645(19) 2_566
S1 C14 1.779(6) .
S1 C12 1.795(6) .
S2 C26 1.784(7) .
S2 C24 1.788(6) .
S3 C38 1.776(6) .
S3 C36 1.788(7) .
S4 C2 1.778(6) .
S4 C48 1.787(6) .
O1 C1 1.327(6) .
O2 C13 1.314(7) .
O3 C25 1.326(7) .
O4 C37 1.325(6) .
O5 C49 1.322(8) .
O5 Ni3 2.119(5) 2_566
O6 C49 1.276(7) .
O7 C49 1.305(8) .
O7 Ni4 2.110(4) 2_566
O8 C50 1.233(8) .
O9 C50 1.277(8) .
O10 C55 1.156(13) .
O11 C55 1.164(14) .
O11 Ni3 2.111(10) 2_566
O12 Ni3 2.209(8) 2_566
N1 C53 1.433(12) .
N1 C54 1.494(10) .
N1 H1 0.9552 .
N2 C52 1.458(12) .
N2 C51 1.459(14) .
N2 H2 0.8821 .
C1 C12 1.399(8) .
C1 C2 1.425(8) .
C2 C3 1.403(8) .
C3 C4 1.372(9) .
C3 H3 0.9300 .
C4 C11 1.397(9) .
C4 C5 1.500(9) .
C5 C10 1.332(12) .
C5 C6 1.395(12) .
C6 C7 1.415(14) .
C6 H6 0.9300 .
C7 C8 1.320(14) .
C7 H7 0.9300 .
C8 C9 1.291(13) .
C8 H8 0.9300 .
C9 C10 1.386(12) .
C9 H9 0.9300 .
C10 H10 0.9300 .
C11 C12 1.391(8) .
C11 H11 0.9300 .
C13 C24 1.407(8) .
C13 C14 1.414(8) .
C14 C15 1.383(9) .
C15 C16 1.413(10) .
C15 H15 0.9300 .
C16 C23 1.392(10) .
C16 C17 1.513(10) .
C17 C18 1.319(13) .
C17 C22 1.405(13) .
C18 C19 1.423(16) .
C18 H18 0.9300 .
C19 C20 1.31(2) .
C19 H19 0.9300 .
C20 C21 1.37(2) .
C20 H20 0.9300 .
C21 C22 1.337(13) .
C21 H21 0.9300 .
C22 H22 0.9300 .
C23 C24 1.403(9) .
C23 H23 0.9300 .
C25 C26 1.399(9) .
C25 C36 1.423(9) .
C26 C27 1.405(9) .
C27 C28 1.406(10) .
C27 H27 0.9300 .
C28 C35 1.377(11) .
C28 C29 1.479(11) .
C29 C30 1.311(14) .
C29 C34 1.511(18) .
C30 C31 1.352(14) .
C30 H30 0.9300 .
C31 C32 1.37(2) .
C31 H31 0.9300 .
C32 C33 1.44(2) .
C32 H32 0.9300 .
C33 C34 1.480(19) .
C33 H33 0.9300 .
C34 H34 0.9300 .
C35 C36 1.397(9) .
C35 H35 0.9300 .
C37 C38 1.414(8) .
C37 C48 1.412(8) .
C38 C39 1.408(8) .
C39 C40 1.396(10) .
C39 H39 0.9300 .
C40 C47 1.385(10) .
C40 C41 1.516(9) .
C41 C46 1.354(11) .
C41 C42 1.418(16) .
C42 C43 1.49(2) .
C42 H42 0.9300 .
C43 C44 1.304(19) .
C43 H43 0.9300 .
C44 C45 1.314(16) .
C44 H44 0.9300 .
C45 C46 1.382(12) .
C45 H45 0.9300 .
C46 H46 0.9300 .
C47 C48 1.392(8) .
C47 H47 0.9300 .
C50 H50 0.9300 .
C51 H51A 0.9600 .
C51 H51B 0.9600 .
C51 H51C 0.9600 .
C52 H52A 0.9600 .
C52 H52B 0.9600 .
C52 H52C 0.9600 .
C53 H53A 0.9600 .
C53 H53B 0.9600 .
C53 H53C 0.9600 .
C54 H54A 0.9600 .
C54 H54B 0.9600 .
C54 H54C 0.9600 .
